data_7243545
loop_
_publ_author_name
'Kumar, Navaneet'
'Bhadoria, Deepak'
'Kumar, Atul'

_publ_section_title
;
 Visible-light-promoted three-component cycloaddition reaction: synthesis
 of 4-functionalized 1,5-disubstituted 1,2,3-triazoles
;
_journal_issue 20
_journal_name_full 'Green Chemistry'
_journal_page_first 7987
_journal_page_last 7995
_journal_paper_doi 10.1039/D1GC02328D
_journal_volume 23
_journal_year 2021
_chemical_formula_moiety 'C21 H16 Cl N3 O3 S'
_chemical_formula_sum 'C21 H16 Cl N3 O3 S'
_chemical_formula_weight 425.88
_space_group_crystal_system triclinic
_space_group_IT_number 2
_space_group_name_Hall '-P 1'
_space_group_name_H-M_alt 'P -1'
_atom_sites_solution_hydrogens geom
_atom_sites_solution_primary dual
_audit_creation_date 2021-06-24
_audit_creation_method
;
Olex2 1.3
(compiled 2020.11.12 svn.r5f609507 for OlexSys, GUI svn.r6272)
;
_audit_update_record
;
2021-06-28 deposited with the CCDC.	2021-09-14 downloaded from the CCDC.
;
_cell_angle_alpha 69.332(3)
_cell_angle_beta 87.543(3)
_cell_angle_gamma 76.539(3)
_cell_formula_units_Z 2
_cell_length_a 8.3414(8)
_cell_length_b 10.8615(11)
_cell_length_c 11.6407(12)
_cell_measurement_reflns_used 9895
_cell_measurement_temperature 273.15
_cell_measurement_theta_max 28.346
_cell_measurement_theta_min 2.242
_cell_volume 958.77(17)
_computing_cell_refinement 'SAINT V8.38A (Bruker, 2018)'
_computing_data_reduction 'SAINT V8.38A (Bruker, 2018)'
_computing_molecular_graphics 'Olex2 1.3 (Dolomanov et al., 2009)'
_computing_publication_material 'Olex2 1.3 (Dolomanov et al., 2009)'
_computing_structure_refinement 'SHELXL 2018/3 (Sheldrick, 2015)'
_computing_structure_solution 'SHELXT 2018/2 (Sheldrick, 2018)'
_diffrn_ambient_temperature 273.15
_diffrn_measured_fraction_theta_full 0.997
_diffrn_measured_fraction_theta_max 0.997
_diffrn_measurement_device_type 'Bruker APEX-II CCD diffractometer'
_diffrn_measurement_method '/w scans with narrow frames'
_diffrn_radiation_type synchrotron
_diffrn_radiation_wavelength 0.71073
_diffrn_reflns_av_R_equivalents 0.0375
_diffrn_reflns_av_unetI/netI 0.0309
_diffrn_reflns_Laue_measured_fraction_full 0.997
_diffrn_reflns_Laue_measured_fraction_max 0.997
_diffrn_reflns_limit_h_max 11
_diffrn_reflns_limit_h_min -11
_diffrn_reflns_limit_k_max 14
_diffrn_reflns_limit_k_min -14
_diffrn_reflns_limit_l_max 15
_diffrn_reflns_limit_l_min -15
_diffrn_reflns_number 20402
_diffrn_reflns_point_group_measured_fraction_full 0.997
_diffrn_reflns_point_group_measured_fraction_max 0.997
_diffrn_reflns_theta_full 25.242
_diffrn_reflns_theta_max 28.359
_diffrn_reflns_theta_min 2.513
_diffrn_source
;
Advanced Light Source, station 11.3.1
;
_diffrn_source_current 1.0
_diffrn_source_power 0.05
_diffrn_source_voltage 50.0
_diffrn_standards_number 0
_exptl_absorpt_coefficient_mu 0.337
_exptl_absorpt_correction_T_max 0.7457
_exptl_absorpt_correction_T_min 0.7115
_exptl_absorpt_correction_type multi-scan
_exptl_absorpt_process_details
;
SADABS-2016/2 (Bruker,2016/2) was used for absorption correction.
wR2(int) was 0.1223 before and 0.0560 after correction.
The Ratio of minimum to maximum transmission is 0.9541.
The \l/2 correction factor is Not present.
;
_exptl_crystal_colour colourless
_exptl_crystal_colour_primary colourless
_exptl_crystal_density_diffrn 1.475
_exptl_crystal_description block
_exptl_crystal_F_000 440
_exptl_crystal_size_max 0.032
_exptl_crystal_size_mid 0.025
_exptl_crystal_size_min 0.021
_refine_diff_density_max 0.385
_refine_diff_density_min -0.461
_refine_diff_density_rms 0.060
_refine_ls_extinction_method none
_refine_ls_goodness_of_fit_ref 1.085
_refine_ls_hydrogen_treatment constr
_refine_ls_matrix_type full
_refine_ls_number_parameters 263
_refine_ls_number_reflns 4789
_refine_ls_number_restraints 0
_refine_ls_restrained_S_all 1.085
_refine_ls_R_factor_all 0.0411
_refine_ls_R_factor_gt 0.0346
_refine_ls_shift/su_max 0.001
_refine_ls_shift/su_mean 0.000
_refine_ls_structure_factor_coef Fsqd
_refine_ls_weighting_details 'w=1/[\s^2^(Fo^2^)+(0.0328P)^2^+0.6397P] where P=(Fo^2^+2Fc^2^)/3'
_refine_ls_weighting_scheme calc
_refine_ls_wR_factor_gt 0.0836
_refine_ls_wR_factor_ref 0.0887
_reflns_Friedel_coverage 0.000
_reflns_number_gt 4240
_reflns_number_total 4789
_reflns_threshold_expression 'I > 2\s(I)'
_cod_data_source_file d1gc02328d2.cif
_cod_data_source_block 7mayb_0m
_cod_depositor_comments 'Adding full bibliography for 7243545.cif.'
_cod_database_code 7243545
_shelx_shelxl_version_number 2018/3
_shelx_space_group_comment
;
The symmetry employed for this shelxl refinement is uniquely defined
by the following loop, which should always be used as a source of
symmetry information in preference to the above space-group names.
They are only intended as comments.
;
_shelx_estimated_absorpt_t_max 0.993
_shelx_estimated_absorpt_t_min 0.989
_olex2_refinement_description
;
1. Fixed Uiso
 At 1.2 times of:
  All C(H) groups
 At 1.5 times of:
  All C(H,H,H) groups
2.a Aromatic/amide H refined with riding coordinates:
 C20(H20), C21(H21), C19(H19), C15(H15), C12(H12), C7(H7), C17(H17), C18(H18),
 C11(H11), C14(H14), C5(H5), C3(H3), C4(H4)
2.b Idealised Me refined as rotating group:
 C1(H1A,H1B,H1C)
;
_olex2_submission_special_instructions 'No special instructions were received'

loop_
_space_group_symop_operation_xyz
'x, y, z'
'-x, -y, -z'

loop_
_atom_site_label
_atom_site_type_symbol
_atom_site_fract_x
_atom_site_fract_y
_atom_site_fract_z
_atom_site_U_iso_or_equiv
_atom_site_adp_type
_atom_site_occupancy
_atom_site_site_symmetry_order
_atom_site_calc_flag
_atom_site_refinement_flags_posn
_atom_site_refinement_flags_adp
_atom_site_refinement_flags_occupancy
_atom_site_disorder_assembly
_atom_site_disorder_group
S1 S 0.57184(4) 0.18559(3) 0.55784(3) 0.01188(9) Uani 1 1 d . . . . .
Cl1 Cl -0.21163(4) 0.47014(4) 0.19798(4) 0.02427(10) Uani 1 1 d . . . . .
O2 O 0.42574(12) 0.29124(10) 0.54465(9) 0.0162(2) Uani 1 1 d . . . . .
O3 O 0.57571(14) 0.05205(10) 0.64437(10) 0.0188(2) Uani 1 1 d . . . . .
O1 O 0.26073(14) 0.15235(12) -0.08151(10) 0.0234(2) Uani 1 1 d . . . . .
N1 N 0.60921(14) 0.18186(12) 0.22636(11) 0.0119(2) Uani 1 1 d . . . . .
N3 N 0.76411(15) 0.11226(12) 0.38974(11) 0.0149(2) Uani 1 1 d . . . . .
N2 N 0.76426(15) 0.11811(12) 0.27581(11) 0.0153(2) Uani 1 1 d . . . . .
C9 C 0.61072(17) 0.17355(13) 0.41262(12) 0.0121(3) Uani 1 1 d . . . . .
C8 C 0.50804(17) 0.21902(13) 0.30899(12) 0.0116(3) Uani 1 1 d . . . . .
C10 C 0.33180(17) 0.28616(14) 0.28358(12) 0.0120(3) Uani 1 1 d . . . . .
C20 C 0.86173(18) 0.41845(15) 0.59313(14) 0.0162(3) Uani 1 1 d . . . . .
H20 H 0.855187 0.510240 0.573757 0.019 Uiso 1 1 calc R U . . .
C16 C 0.74254(17) 0.23786(14) 0.59272(12) 0.0122(3) Uani 1 1 d . . . . .
C21 C 0.73133(17) 0.37582(14) 0.56106(13) 0.0140(3) Uani 1 1 d . . . . .
H21 H 0.637661 0.438653 0.518961 0.017 Uiso 1 1 calc R U . . .
C19 C 1.00221(18) 0.32339(16) 0.65433(14) 0.0181(3) Uani 1 1 d . . . . .
H19 H 1.089105 0.352089 0.676257 0.022 Uiso 1 1 calc R U . . .
C6 C 0.57272(17) 0.19791(14) 0.10179(12) 0.0130(3) Uani 1 1 d . . . . .
C13 C -0.00175(18) 0.39983(15) 0.23202(14) 0.0162(3) Uani 1 1 d . . . . .
C15 C 0.21599(17) 0.23169(14) 0.36347(13) 0.0137(3) Uani 1 1 d . . . . .
H15 H 0.251419 0.156680 0.434249 0.016 Uiso 1 1 calc R U . . .
C12 C 0.11128(18) 0.45738(15) 0.15244(14) 0.0172(3) Uani 1 1 d . . . . .
H12 H 0.075245 0.533420 0.082592 0.021 Uiso 1 1 calc R U . . .
C7 C 0.43506(18) 0.15821(14) 0.07725(13) 0.0146(3) Uani 1 1 d . . . . .
H7 H 0.370712 0.118204 0.140275 0.018 Uiso 1 1 calc R U . . .
C17 C 0.88332(18) 0.14181(14) 0.65292(13) 0.0157(3) Uani 1 1 d . . . . .
H17 H 0.889776 0.049988 0.672582 0.019 Uiso 1 1 calc R U . . .
C2 C 0.39663(18) 0.18019(14) -0.04446(14) 0.0166(3) Uani 1 1 d . . . . .
C18 C 1.01397(18) 0.18594(15) 0.68303(14) 0.0184(3) Uani 1 1 d . . . . .
H18 H 1.109365 0.123378 0.722426 0.022 Uiso 1 1 calc R U . . .
C11 C 0.27848(18) 0.40014(14) 0.17832(13) 0.0153(3) Uani 1 1 d . . . . .
H11 H 0.355240 0.437688 0.125520 0.018 Uiso 1 1 calc R U . . .
C14 C 0.04893(18) 0.28835(15) 0.33827(13) 0.0159(3) Uani 1 1 d . . . . .
H14 H -0.028139 0.252250 0.391715 0.019 Uiso 1 1 calc R U . . .
C5 C 0.67507(18) 0.25311(15) 0.01155(14) 0.0176(3) Uani 1 1 d . . . . .
H5 H 0.766756 0.278322 0.030712 0.021 Uiso 1 1 calc R U . . .
C3 C 0.4982(2) 0.23507(16) -0.13742(14) 0.0198(3) Uani 1 1 d . . . . .
H3 H 0.472659 0.248263 -0.218525 0.024 Uiso 1 1 calc R U . . .
C4 C 0.6364(2) 0.26979(17) -0.10933(14) 0.0213(3) Uani 1 1 d . . . . .
H4 H 0.704645 0.304743 -0.171618 0.026 Uiso 1 1 calc R U . . .
C1 C 0.1454(2) 0.11105(19) 0.00866(17) 0.0293(4) Uani 1 1 d . . . . .
H1A H 0.048529 0.107024 -0.030222 0.044 Uiso 1 1 calc R U . . .
H1B H 0.115758 0.174898 0.050148 0.044 Uiso 1 1 calc R U . . .
H1C H 0.193847 0.023268 0.067120 0.044 Uiso 1 1 calc R U . . .

loop_
_atom_site_aniso_label
_atom_site_aniso_U_11
_atom_site_aniso_U_22
_atom_site_aniso_U_33
_atom_site_aniso_U_23
_atom_site_aniso_U_13
_atom_site_aniso_U_12
S1 0.01334(16) 0.01260(16) 0.01073(16) -0.00447(12) 0.00030(11) -0.00441(12)
Cl1 0.01217(17) 0.0266(2) 0.0327(2) -0.01181(16) -0.00508(14) 0.00125(14)
O2 0.0135(5) 0.0196(5) 0.0169(5) -0.0087(4) 0.0001(4) -0.0026(4)
O3 0.0265(6) 0.0160(5) 0.0146(5) -0.0029(4) 0.0012(4) -0.0104(4)
O1 0.0222(6) 0.0323(6) 0.0197(6) -0.0115(5) -0.0044(4) -0.0093(5)
N1 0.0105(5) 0.0141(5) 0.0119(5) -0.0052(4) -0.0003(4) -0.0029(4)
N3 0.0145(6) 0.0159(6) 0.0153(6) -0.0067(5) -0.0007(4) -0.0030(5)
N2 0.0125(6) 0.0179(6) 0.0163(6) -0.0077(5) -0.0020(4) -0.0018(4)
C9 0.0134(6) 0.0116(6) 0.0122(6) -0.0050(5) 0.0000(5) -0.0036(5)
C8 0.0137(6) 0.0110(6) 0.0114(6) -0.0045(5) 0.0017(5) -0.0050(5)
C10 0.0125(6) 0.0131(6) 0.0121(6) -0.0063(5) 0.0001(5) -0.0030(5)
C20 0.0181(7) 0.0150(6) 0.0184(7) -0.0081(5) 0.0029(5) -0.0061(5)
C16 0.0129(6) 0.0146(6) 0.0107(6) -0.0060(5) 0.0001(5) -0.0037(5)
C21 0.0146(7) 0.0130(6) 0.0136(6) -0.0044(5) 0.0002(5) -0.0019(5)
C19 0.0151(7) 0.0231(7) 0.0208(7) -0.0123(6) 0.0005(5) -0.0065(6)
C6 0.0147(6) 0.0138(6) 0.0108(6) -0.0058(5) -0.0003(5) -0.0014(5)
C13 0.0117(6) 0.0182(7) 0.0206(7) -0.0104(6) -0.0025(5) -0.0008(5)
C15 0.0150(7) 0.0144(6) 0.0122(6) -0.0043(5) -0.0003(5) -0.0050(5)
C12 0.0188(7) 0.0147(6) 0.0158(7) -0.0037(5) -0.0036(5) -0.0012(5)
C7 0.0158(7) 0.0143(6) 0.0139(6) -0.0053(5) 0.0010(5) -0.0034(5)
C17 0.0180(7) 0.0133(6) 0.0150(7) -0.0054(5) -0.0023(5) -0.0010(5)
C2 0.0165(7) 0.0158(7) 0.0176(7) -0.0074(6) -0.0029(5) -0.0012(5)
C18 0.0151(7) 0.0211(7) 0.0183(7) -0.0088(6) -0.0049(5) 0.0009(5)
C11 0.0162(7) 0.0147(6) 0.0145(6) -0.0044(5) 0.0017(5) -0.0038(5)
C14 0.0138(7) 0.0192(7) 0.0183(7) -0.0094(6) 0.0029(5) -0.0067(5)
C5 0.0163(7) 0.0219(7) 0.0176(7) -0.0095(6) 0.0032(5) -0.0066(6)
C3 0.0230(8) 0.0244(8) 0.0125(7) -0.0092(6) 0.0005(6) -0.0019(6)
C4 0.0231(8) 0.0272(8) 0.0145(7) -0.0086(6) 0.0070(6) -0.0069(6)
C1 0.0241(9) 0.0374(10) 0.0288(9) -0.0084(8) -0.0049(7) -0.0156(7)

loop_
_atom_type_symbol
_atom_type_description
_atom_type_scat_dispersion_real
_atom_type_scat_dispersion_imag
_atom_type_scat_source
C C 0.0033 0.0016 'International Tables Vol C Tables 4.2.6.8 and 6.1.1.4'
H H 0.0000 0.0000 'International Tables Vol C Tables 4.2.6.8 and 6.1.1.4'
Cl Cl 0.1484 0.1585 'International Tables Vol C Tables 4.2.6.8 and 6.1.1.4'
N N 0.0061 0.0033 'International Tables Vol C Tables 4.2.6.8 and 6.1.1.4'
O O 0.0106 0.0060 'International Tables Vol C Tables 4.2.6.8 and 6.1.1.4'
S S 0.1246 0.1234 'International Tables Vol C Tables 4.2.6.8 and 6.1.1.4'

loop_
_geom_angle_atom_site_label_1
_geom_angle_atom_site_label_2
_geom_angle_atom_site_label_3
_geom_angle
_geom_angle_site_symmetry_1
_geom_angle_site_symmetry_3
_geom_angle_publ_flag
O2 S1 O3 119.07(7) . . ?
O2 S1 C9 107.41(6) . . ?
O2 S1 C16 108.99(6) . . ?
O3 S1 C9 108.09(6) . . ?
O3 S1 C16 108.14(7) . . ?
C9 S1 C16 104.15(6) . . ?
C2 O1 C1 117.18(12) . . ?
N2 N1 C6 118.98(11) . . ?
C8 N1 N2 111.61(11) . . ?
C8 N1 C6 129.40(12) . . ?
N2 N3 C9 108.53(11) . . ?
N3 N2 N1 107.15(11) . . ?
N3 C9 S1 119.57(10) . . ?
N3 C9 C8 110.03(12) . . ?
C8 C9 S1 130.40(11) . . ?
N1 C8 C9 102.68(12) . . ?
N1 C8 C10 124.22(12) . . ?
C9 C8 C10 133.06(13) . . ?
C15 C10 C8 119.34(12) . . ?
C15 C10 C11 119.63(13) . . ?
C11 C10 C8 120.97(12) . . ?
C21 C20 H20 120.1 . . ?
C21 C20 C19 119.79(13) . . ?
C19 C20 H20 120.1 . . ?
C21 C16 S1 118.47(11) . . ?
C21 C16 C17 121.51(13) . . ?
C17 C16 S1 120.01(11) . . ?
C20 C21 C16 119.18(13) . . ?
C20 C21 H21 120.4 . . ?
C16 C21 H21 120.4 . . ?
C20 C19 H19 119.7 . . ?
C18 C19 C20 120.65(13) . . ?
C18 C19 H19 119.7 . . ?
C7 C6 N1 118.46(12) . . ?
C5 C6 N1 118.60(13) . . ?
C5 C6 C7 122.94(13) . . ?
C12 C13 Cl1 119.14(11) . . ?
C14 C13 Cl1 119.36(12) . . ?
C14 C13 C12 121.50(13) . . ?
C10 C15 H15 119.7 . . ?
C14 C15 C10 120.58(13) . . ?
C14 C15 H15 119.7 . . ?
C13 C12 H12 120.4 . . ?
C11 C12 C13 119.23(13) . . ?
C11 C12 H12 120.4 . . ?
C6 C7 H7 121.1 . . ?
C6 C7 C2 117.88(13) . . ?
C2 C7 H7 121.1 . . ?
C16 C17 H17 120.6 . . ?
C18 C17 C16 118.72(13) . . ?
C18 C17 H17 120.6 . . ?
O1 C2 C7 123.73(14) . . ?
O1 C2 C3 115.88(13) . . ?
C7 C2 C3 120.39(14) . . ?
C19 C18 C17 120.13(13) . . ?
C19 C18 H18 119.9 . . ?
C17 C18 H18 119.9 . . ?
C10 C11 H11 120.0 . . ?
C12 C11 C10 120.10(13) . . ?
C12 C11 H11 120.0 . . ?
C13 C14 H14 120.5 . . ?
C15 C14 C13 118.94(13) . . ?
C15 C14 H14 120.5 . . ?
C6 C5 H5 121.1 . . ?
C6 C5 C4 117.83(14) . . ?
C4 C5 H5 121.1 . . ?
C2 C3 H3 119.9 . . ?
C4 C3 C2 120.14(14) . . ?
C4 C3 H3 119.9 . . ?
C5 C4 H4 119.6 . . ?
C3 C4 C5 120.76(14) . . ?
C3 C4 H4 119.6 . . ?
O1 C1 H1A 109.5 . . ?
O1 C1 H1B 109.5 . . ?
O1 C1 H1C 109.5 . . ?
H1A C1 H1B 109.5 . . ?
H1A C1 H1C 109.5 . . ?
H1B C1 H1C 109.5 . . ?

loop_
_geom_bond_atom_site_label_1
_geom_bond_atom_site_label_2
_geom_bond_distance
_geom_bond_site_symmetry_2
_geom_bond_publ_flag
S1 O2 1.4374(11) . ?
S1 O3 1.4385(11) . ?
S1 C9 1.7519(14) . ?
S1 C16 1.7616(14) . ?
Cl1 C13 1.7403(15) . ?
O1 C2 1.3624(18) . ?
O1 C1 1.418(2) . ?
N1 N2 1.3598(16) . ?
N1 C8 1.3587(17) . ?
N1 C6 1.4354(17) . ?
N3 N2 1.3051(17) . ?
N3 C9 1.3604(18) . ?
C9 C8 1.3798(19) . ?
C8 C10 1.4718(19) . ?
C10 C15 1.3960(19) . ?
C10 C11 1.3969(19) . ?
C20 H20 0.9300 . ?
C20 C21 1.389(2) . ?
C20 C19 1.391(2) . ?
C16 C21 1.3920(19) . ?
C16 C17 1.3938(19) . ?
C21 H21 0.9300 . ?
C19 H19 0.9300 . ?
C19 C18 1.390(2) . ?
C6 C7 1.3899(19) . ?
C6 C5 1.382(2) . ?
C13 C12 1.389(2) . ?
C13 C14 1.387(2) . ?
C15 H15 0.9300 . ?
C15 C14 1.384(2) . ?
C12 H12 0.9300 . ?
C12 C11 1.387(2) . ?
C7 H7 0.9300 . ?
C7 C2 1.390(2) . ?
C17 H17 0.9300 . ?
C17 C18 1.391(2) . ?
C2 C3 1.395(2) . ?
C18 H18 0.9300 . ?
C11 H11 0.9300 . ?
C14 H14 0.9300 . ?
C5 H5 0.9300 . ?
C5 C4 1.396(2) . ?
C3 H3 0.9300 . ?
C3 C4 1.378(2) . ?
C4 H4 0.9300 . ?
C1 H1A 0.9600 . ?
C1 H1B 0.9600 . ?
C1 H1C 0.9600 . ?

loop_
_geom_torsion_atom_site_label_1
_geom_torsion_atom_site_label_2
_geom_torsion_atom_site_label_3
_geom_torsion_atom_site_label_4
_geom_torsion
_geom_torsion_site_symmetry_1
_geom_torsion_site_symmetry_2
_geom_torsion_site_symmetry_3
_geom_torsion_site_symmetry_4
_geom_torsion_publ_flag
S1 C9 C8 N1 178.95(11) . . . . ?
S1 C9 C8 C10 -3.5(2) . . . . ?
S1 C16 C21 C20 176.97(11) . . . . ?
S1 C16 C17 C18 -177.82(11) . . . . ?
Cl1 C13 C12 C11 -178.92(11) . . . . ?
Cl1 C13 C14 C15 178.88(11) . . . . ?
O2 S1 C9 N3 160.45(11) . . . . ?
O2 S1 C9 C8 -18.76(15) . . . . ?
O2 S1 C16 C21 -22.23(13) . . . . ?
O2 S1 C16 C17 156.48(11) . . . . ?
O3 S1 C9 N3 -69.90(12) . . . . ?
O3 S1 C9 C8 110.89(14) . . . . ?
O3 S1 C16 C21 -153.03(11) . . . . ?
O3 S1 C16 C17 25.68(13) . . . . ?
O1 C2 C3 C4 178.36(14) . . . . ?
N1 C8 C10 C15 127.48(14) . . . . ?
N1 C8 C10 C11 -49.93(19) . . . . ?
N1 C6 C7 C2 177.01(12) . . . . ?
N1 C6 C5 C4 -179.09(13) . . . . ?
N3 C9 C8 N1 -0.32(15) . . . . ?
N3 C9 C8 C10 177.25(14) . . . . ?
N2 N1 C8 C9 -0.21(15) . . . . ?
N2 N1 C8 C10 -178.07(12) . . . . ?
N2 N1 C6 C7 129.33(14) . . . . ?
N2 N1 C6 C5 -51.19(18) . . . . ?
N2 N3 C9 S1 -178.60(10) . . . . ?
N2 N3 C9 C8 0.76(16) . . . . ?
C9 S1 C16 C21 92.17(12) . . . . ?
C9 S1 C16 C17 -89.12(12) . . . . ?
C9 N3 N2 N1 -0.86(15) . . . . ?
C9 C8 C10 C15 -49.6(2) . . . . ?
C9 C8 C10 C11 132.94(16) . . . . ?
C8 N1 N2 N3 0.69(15) . . . . ?
C8 N1 C6 C7 -48.9(2) . . . . ?
C8 N1 C6 C5 130.62(15) . . . . ?
C8 C10 C15 C14 -176.43(13) . . . . ?
C8 C10 C11 C12 176.35(13) . . . . ?
C10 C15 C14 C13 0.3(2) . . . . ?
C20 C19 C18 C17 -1.3(2) . . . . ?
C16 S1 C9 N3 44.94(12) . . . . ?
C16 S1 C9 C8 -134.27(13) . . . . ?
C16 C17 C18 C19 0.7(2) . . . . ?
C21 C20 C19 C18 0.5(2) . . . . ?
C21 C16 C17 C18 0.9(2) . . . . ?
C19 C20 C21 C16 1.1(2) . . . . ?
C6 N1 N2 N3 -177.81(11) . . . . ?
C6 N1 C8 C9 178.08(13) . . . . ?
C6 N1 C8 C10 0.2(2) . . . . ?
C6 C7 C2 O1 -176.56(13) . . . . ?
C6 C7 C2 C3 2.7(2) . . . . ?
C6 C5 C4 C3 1.5(2) . . . . ?
C13 C12 C11 C10 -0.2(2) . . . . ?
C15 C10 C11 C12 -1.1(2) . . . . ?
C12 C13 C14 C15 -1.6(2) . . . . ?
C7 C6 C5 C4 0.4(2) . . . . ?
C7 C2 C3 C4 -1.0(2) . . . . ?
C17 C16 C21 C20 -1.7(2) . . . . ?
C2 C3 C4 C5 -1.2(2) . . . . ?
C11 C10 C15 C14 1.0(2) . . . . ?
C14 C13 C12 C11 1.5(2) . . . . ?
C5 C6 C7 C2 -2.4(2) . . . . ?
C1 O1 C2 C7 6.3(2) . . . . ?
C1 O1 C2 C3 -173.02(14) . . . . ?
